data_4114879
loop_
_publ_author_name
'Timothy J. Boyle'
'Judith M. Segall'
'Todd M. Alam'
'Mark A. Rodriguez'
'Jessica M. Santana'

_publ_section_title
;
 Chemistry of a Novel Family of Tridentate Alkoxy Tin(II) Clusters
;
_journal_name_full 'Journal of the American Chemical Society'
_journal_page_first 6904
_journal_page_last 6913
_journal_paper_doi 10.1021/ja0202309
_journal_volume 124
_journal_year 2002
_chemical_formula_sum 'C14 H28 O8 Sn4'
_chemical_formula_weight 799.12
_chemical_name_common Sn4(THME)2(OEt)2
_chemical_name_systematic
; 
 ? 
;
_space_group_IT_number 2
_symmetry_cell_setting triclinic
_symmetry_space_group_name_Hall '-P 1'
_symmetry_space_group_name_H-M 'P -1'
_atom_sites_solution_hydrogens geom
_atom_sites_solution_primary direct
_atom_sites_solution_secondary difmap
_audit_creation_method SHELXL-97
_cell_angle_alpha 98.746(5)
_cell_angle_beta 101.834(5)
_cell_angle_gamma 106.563(5)
_cell_formula_units_Z 2
_cell_length_a 8.845(3)
_cell_length_b 10.630(3)
_cell_length_c 12.957(4)
_cell_measurement_temperature 168(2)
_cell_volume 1113.7(6)
_computing_cell_refinement 'Bruker SMART'
_computing_data_collection 'Bruker SMART'
_computing_data_reduction 'Bruker SHELXTL'
_computing_molecular_graphics 'Bruker SHELXTL'
_computing_publication_material 'Bruker SHELXTL'
_computing_structure_refinement 'SHELXL-97 (Sheldrick, 1997)'
_computing_structure_solution 'SHELXS-97 (Sheldrick, 1990)'
_diffrn_ambient_temperature 168(2)
_diffrn_measured_fraction_theta_full 0.992
_diffrn_measured_fraction_theta_max 0.992
_diffrn_measurement_device_type 'CCD area detector'
_diffrn_measurement_method 'phi and omega scans'
_diffrn_radiation_monochromator graphite
_diffrn_radiation_source 'fine-focus sealed tube'
_diffrn_radiation_type MoK\a
_diffrn_radiation_wavelength 0.71073
_diffrn_reflns_av_R_equivalents 0.0173
_diffrn_reflns_av_sigmaI/netI 0.0220
_diffrn_reflns_limit_h_max 9
_diffrn_reflns_limit_h_min -9
_diffrn_reflns_limit_k_max 11
_diffrn_reflns_limit_k_min -10
_diffrn_reflns_limit_l_max 14
_diffrn_reflns_limit_l_min -12
_diffrn_reflns_number 5060
_diffrn_reflns_theta_full 23.28
_diffrn_reflns_theta_max 23.28
_diffrn_reflns_theta_min 1.65
_exptl_absorpt_coefficient_mu 4.467
_exptl_absorpt_correction_type SADABS
_exptl_crystal_colour colorless
_exptl_crystal_density_diffrn 2.383
_exptl_crystal_description irregular
_exptl_crystal_F_000 752
_exptl_crystal_size_max 0.4
_exptl_crystal_size_min 0.2
_refine_diff_density_max 1.077
_refine_diff_density_min -1.165
_refine_diff_density_rms 0.177
_refine_ls_extinction_method none
_refine_ls_goodness_of_fit_ref 0.519
_refine_ls_hydrogen_treatment mixed
_refine_ls_matrix_type full
_refine_ls_number_parameters 239
_refine_ls_number_reflns 3171
_refine_ls_number_restraints 0
_refine_ls_restrained_S_all 0.519
_refine_ls_R_factor_all 0.0398
_refine_ls_R_factor_gt 0.0336
_refine_ls_shift/su_max 0.590
_refine_ls_shift/su_mean 0.111
_refine_ls_structure_factor_coef Fsqd
_refine_ls_weighting_details 'calc w=1/[\s^2^(Fo^2^)+(0.1105P)^2^+27.0128P] where P=(Fo^2^+2Fc^2^)/3'
_refine_ls_weighting_scheme calc
_refine_ls_wR_factor_gt 0.0849
_refine_ls_wR_factor_ref 0.0949
_reflns_number_gt 2679
_reflns_number_total 3171
_reflns_threshold_expression >2sigma(I)
_cod_data_source_file ja0202309_08.cif
_cod_data_source_block jude030p_structure_4_OEt
_cod_original_cell_volume 1113.8(6)
_cod_database_code 4114879

loop_
_symmetry_equiv_pos_as_xyz
'x, y, z'
'-x, -y, -z'

loop_
_atom_site_label
_atom_site_type_symbol
_atom_site_fract_x
_atom_site_fract_y
_atom_site_fract_z
_atom_site_U_iso_or_equiv
_atom_site_adp_type
_atom_site_occupancy
_atom_site_symmetry_multiplicity
_atom_site_calc_flag
_atom_site_refinement_flags
Sn1 Sn 0.68111(5) 0.70802(4) 0.07223(3) 0.02676(16) Uani 1 1 d .
Sn2 Sn 0.49014(5) 0.94825(4) 0.13889(3) 0.02388(15) Uani 1 1 d .
Sn3 Sn 0.68199(6) 0.99397(4) 0.41666(3) 0.03007(16) Uani 1 1 d .
Sn4 Sn 0.87588(6) 0.75323(5) 0.35040(4) 0.03278(17) Uani 1 1 d .
O1 O 0.7134(5) 0.9183(4) 0.1223(3) 0.0247(9) Uani 1 1 d .
O2 O 0.8779(5) 0.9567(4) 0.3581(3) 0.0300(10) Uani 1 1 d .
O3 O 0.9210(5) 0.7772(4) 0.1926(4) 0.0319(10) Uani 1 1 d .
O4 O 0.6658(5) 1.1040(4) 0.2832(3) 0.0301(10) Uani 1 1 d .
O5 O 0.4894(5) 0.8660(4) 0.2800(3) 0.0273(10) Uani 1 1 d .
O6 O 0.6965(6) 0.7938(5) 0.4347(3) 0.0352(11) Uani 1 1 d .
O7 O 0.6536(5) 0.6574(4) 0.2223(3) 0.0278(10) Uani 1 1 d .
O8 O 0.4364(5) 0.7313(4) 0.0626(3) 0.0279(10) Uani 1 1 d .
C1 C 0.8597(8) 1.0244(7) 0.1309(5) 0.0287(14) Uani 1 1 d .
H1A H 0.8412 1.1114 0.1506 0.034 Uiso 1 1 calc R
H1B H 0.8824 1.0183 0.0589 0.034 Uiso 1 1 calc R
C2 C 0.9994(8) 1.0562(7) 0.3300(5) 0.0339(16) Uani 1 1 d .
H2A H 1.1070 1.0695 0.3792 0.041 Uiso 1 1 calc R
H2B H 0.9768 1.1425 0.3430 0.041 Uiso 1 1 calc R
C3 C 1.0461(8) 0.8936(7) 0.1873(6) 0.0358(16) Uani 1 1 d .
H3A H 1.0622 0.8813 0.1135 0.043 Uiso 1 1 calc R
H3B H 1.1496 0.9005 0.2383 0.043 Uiso 1 1 calc R
C4 C 1.0115(8) 1.0249(7) 0.2135(6) 0.0332(16) Uani 1 1 d .
C5 C 1.1541(8) 1.1387(7) 0.2030(6) 0.0398(17) Uani 1 1 d .
H5A H 1.2536 1.1464 0.2570 0.060 Uiso 1 1 calc R
H5B H 1.1303 1.2236 0.2150 0.060 Uiso 1 1 calc R
H5C H 1.1699 1.1194 0.1303 0.060 Uiso 1 1 calc R
C6 C 0.6403(9) 1.2294(7) 0.3094(6) 0.0388(17) Uani 1 1 d .
H6A H 0.5778 1.2264 0.3648 0.047 Uiso 1 1 calc R
H6B H 0.5742 1.2448 0.2441 0.047 Uiso 1 1 calc R
C7 C 0.7969(12) 1.3433(8) 0.3512(8) 0.062(3) Uani 1 1 d .
H7A H 0.8613 1.3298 0.4172 0.093 Uiso 1 1 calc R
H7B H 0.7738 1.4279 0.3675 0.093 Uiso 1 1 calc R
H7C H 0.8587 1.3472 0.2964 0.093 Uiso 1 1 calc R
C8 C 0.3697(8) 0.7471(7) 0.2863(5) 0.0320(15) Uani 1 1 d .
H8A H 0.2894 0.7096 0.2147 0.038 Uiso 1 1 calc R
H8B H 0.3105 0.7730 0.3387 0.038 Uiso 1 1 calc R
C9 C 0.5559(9) 0.6866(7) 0.4303(6) 0.0389(17) Uani 1 1 d .
H9A H 0.5014 0.7166 0.4842 0.047 Uiso 1 1 calc R
H9B H 0.5902 0.6111 0.4512 0.047 Uiso 1 1 calc R
C10 C 0.5049(8) 0.5714(6) 0.2361(5) 0.0299(15) Uani 1 1 d .
H10A H 0.5254 0.4910 0.2574 0.036 Uiso 1 1 calc R
H10B H 0.4221 0.5403 0.1653 0.036 Uiso 1 1 calc R
C11 C 0.4328(9) 0.6352(7) 0.3197(5) 0.0319(15) Uani 1 1 d .
C12 C 0.2825(10) 0.5234(7) 0.3274(6) 0.0442(19) Uani 1 1 d .
H12A H 0.3176 0.4525 0.3549 0.066 Uiso 1 1 calc R
H12B H 0.2061 0.4851 0.2555 0.066 Uiso 1 1 calc R
H12C H 0.2283 0.5615 0.3767 0.066 Uiso 1 1 calc R
C13 C 0.3230(8) 0.6828(7) -0.0422(5) 0.0344(16) Uani 1 1 d .
H13A H 0.3590 0.6197 -0.0880 0.041 Uiso 1 1 calc R
H13B H 0.3222 0.7595 -0.0769 0.041 Uiso 1 1 calc R
C14 C 0.1550(9) 0.6129(9) -0.0360(7) 0.052(2) Uani 1 1 d .
H14A H 0.1568 0.5414 0.0034 0.079 Uiso 1 1 calc R
H14B H 0.0832 0.5735 -0.1093 0.079 Uiso 1 1 calc R
H14C H 0.1140 0.6777 0.0020 0.079 Uiso 1 1 calc R

loop_
_atom_site_aniso_label
_atom_site_aniso_U_11
_atom_site_aniso_U_22
_atom_site_aniso_U_33
_atom_site_aniso_U_23
_atom_site_aniso_U_13
_atom_site_aniso_U_12
Sn1 0.0326(3) 0.0273(3) 0.0187(3) -0.00269(19) 0.00496(19) 0.0126(2)
Sn2 0.0251(3) 0.0275(3) 0.0201(3) 0.00384(19) 0.00433(18) 0.0122(2)
Sn3 0.0421(3) 0.0281(3) 0.0160(3) -0.00246(19) 0.0049(2) 0.0112(2)
Sn4 0.0372(3) 0.0316(3) 0.0260(3) 0.0043(2) -0.0041(2) 0.0157(2)
O1 0.023(2) 0.027(2) 0.025(2) 0.0039(18) 0.0065(18) 0.0108(19)
O2 0.040(3) 0.026(2) 0.023(2) 0.0017(19) 0.006(2) 0.013(2)
O3 0.033(3) 0.026(2) 0.036(3) 0.002(2) 0.006(2) 0.013(2)
O4 0.041(3) 0.027(2) 0.027(2) 0.0045(19) 0.010(2) 0.018(2)
O5 0.033(2) 0.025(2) 0.020(2) 0.0029(18) 0.0052(19) 0.0063(19)
O6 0.047(3) 0.033(3) 0.018(2) 0.0016(19) 0.000(2) 0.011(2)
O7 0.032(2) 0.030(2) 0.017(2) 0.0019(18) 0.0025(19) 0.010(2)
O8 0.029(2) 0.030(2) 0.021(2) 0.0000(18) -0.0012(18) 0.011(2)
C1 0.033(4) 0.030(4) 0.024(3) 0.002(3) 0.006(3) 0.014(3)
C2 0.032(4) 0.030(4) 0.031(4) -0.002(3) -0.004(3) 0.010(3)
C3 0.027(4) 0.038(4) 0.044(4) 0.005(3) 0.008(3) 0.016(3)
C4 0.027(4) 0.035(4) 0.035(4) 0.002(3) 0.003(3) 0.013(3)
C5 0.029(4) 0.045(4) 0.044(4) 0.007(3) 0.009(3) 0.011(3)
C6 0.054(5) 0.035(4) 0.032(4) 0.006(3) 0.011(3) 0.022(4)
C7 0.080(6) 0.023(4) 0.069(6) -0.006(4) 0.001(5) 0.018(4)
C8 0.038(4) 0.040(4) 0.018(3) 0.003(3) 0.009(3) 0.014(3)
C9 0.050(5) 0.041(4) 0.023(4) 0.007(3) 0.010(3) 0.013(4)
C10 0.039(4) 0.025(3) 0.023(3) 0.005(3) 0.006(3) 0.009(3)
C11 0.042(4) 0.032(4) 0.023(3) 0.008(3) 0.009(3) 0.012(3)
C12 0.051(5) 0.033(4) 0.039(4) 0.006(3) 0.009(4) 0.002(3)
C13 0.034(4) 0.037(4) 0.022(3) 0.001(3) -0.004(3) 0.008(3)
C14 0.036(4) 0.060(5) 0.047(5) -0.002(4) -0.006(4) 0.012(4)

loop_
_atom_type_symbol
_atom_type_description
_atom_type_scat_dispersion_real
_atom_type_scat_dispersion_imag
_atom_type_scat_source
C C 0.0033 0.0016 'International Tables Vol C Tables 4.2.6.8 and 6.1.1.4'
H H 0.0000 0.0000 'International Tables Vol C Tables 4.2.6.8 and 6.1.1.4'
O O 0.0106 0.0060 'International Tables Vol C Tables 4.2.6.8 and 6.1.1.4'
Sn Sn -0.6537 1.4246 'International Tables Vol C Tables 4.2.6.8 and 6.1.1.4'

loop_
_geom_angle_atom_site_label_1
_geom_angle_atom_site_label_2
_geom_angle_atom_site_label_3
_geom_angle
O7 Sn1 O1 96.27(16)
O7 Sn1 O3 69.68(17)
O1 Sn1 O3 79.38(15)
O7 Sn1 O8 82.64(16)
O1 Sn1 O8 71.43(15)
O3 Sn1 O8 136.98(16)
O5 Sn2 O1 93.97(16)
O5 Sn2 O8 80.69(16)
O1 Sn2 O8 71.48(16)
O5 Sn2 O4 71.10(16)
O1 Sn2 O4 80.33(16)
O8 Sn2 O4 138.30(15)
O2 Sn3 O5 96.12(16)
O2 Sn3 O6 69.47(17)
O5 Sn3 O6 79.29(16)
O2 Sn3 O4 82.42(16)
O5 Sn3 O4 71.39(16)
O6 Sn3 O4 136.61(16)
O2 Sn4 O7 97.19(16)
O2 Sn4 O6 69.54(17)
O7 Sn4 O6 80.00(16)
O2 Sn4 O3 80.53(16)
O7 Sn4 O3 69.47(16)
O6 Sn4 O3 133.78(16)
C1 O1 Sn2 124.2(4)
C1 O1 Sn1 124.1(4)
Sn2 O1 Sn1 111.26(18)
C2 O2 Sn3 124.2(4)
C2 O2 Sn4 123.5(4)
Sn3 O2 Sn4 112.4(2)
C3 O3 Sn4 119.3(4)
C3 O3 Sn1 119.6(4)
Sn4 O3 Sn1 107.52(19)
C6 O4 Sn3 115.3(4)
C6 O4 Sn2 118.5(4)
Sn3 O4 Sn2 104.56(18)
C8 O5 Sn3 123.2(4)
C8 O5 Sn2 125.1(4)
Sn3 O5 Sn2 111.50(19)
C9 O6 Sn4 119.0(4)
C9 O6 Sn3 121.3(4)
Sn4 O6 Sn3 107.4(2)
C10 O7 Sn1 124.0(4)
C10 O7 Sn4 124.4(4)
Sn1 O7 Sn4 111.69(19)
C13 O8 Sn2 115.7(4)
C13 O8 Sn1 115.6(4)
Sn2 O8 Sn1 104.69(17)
O1 C1 C4 115.2(5)
O2 C2 C4 115.7(5)
O3 C3 C4 114.7(5)
C3 C4 C5 108.4(6)
C3 C4 C1 110.8(6)
C5 C4 C1 106.2(6)
C3 C4 C2 111.4(6)
C5 C4 C2 107.1(6)
C1 C4 C2 112.5(5)
O4 C6 C7 112.1(6)
O5 C8 C11 116.4(6)
O6 C9 C11 114.2(6)
O7 C10 C11 115.6(5)
C8 C11 C10 113.4(5)
C8 C11 C12 106.1(6)
C10 C11 C12 106.9(6)
C8 C11 C9 110.6(6)
C10 C11 C9 110.7(6)
C12 C11 C9 108.9(6)
O8 C13 C14 111.8(6)

loop_
_geom_bond_atom_site_label_1
_geom_bond_atom_site_label_2
_geom_bond_distance
Sn1 O7 2.138(4)
Sn1 O1 2.149(4)
Sn1 O3 2.209(5)
Sn1 O8 2.229(4)
Sn2 O5 2.144(4)
Sn2 O1 2.135(4)
Sn2 O8 2.239(4)
Sn2 O4 2.248(4)
Sn3 O2 2.139(4)
Sn3 O5 2.144(4)
Sn3 O6 2.212(5)
Sn3 O4 2.233(4)
Sn4 O2 2.144(4)
Sn4 O7 2.160(4)
Sn4 O6 2.203(5)
Sn4 O3 2.200(5)
O1 C1 1.424(8)
O2 C2 1.427(8)
O3 C3 1.427(8)
O4 C6 1.417(8)
O5 C8 1.425(8)
O6 C9 1.412(9)
O7 C10 1.434(8)
O8 C13 1.432(7)
C1 C4 1.534(9)
C2 C4 1.528(10)
C3 C4 1.515(9)
C4 C5 1.524(10)
C6 C7 1.488(12)
C8 C11 1.534(10)
C9 C11 1.523(10)
C10 C11 1.532(9)
C11 C12 1.542(10)
C13 C14 1.485(10)
